data_4315937
loop_
_publ_author_name
'Kenneth Hanson'
'Arnold Tamayo'
'Vyacheslav V. Diev'
'Matthew T. Whited'
'Peter I. Djurovich'
'Mark E. Thompson'

_publ_contact_author_address
;University of Southern California
Los Angeles, CA 90089
;
_publ_contact_author_email met@usc.edu
_publ_contact_author_fax 213-740-8594
_publ_contact_author_name 'Mark E. Thompson'
_publ_contact_author_phone 213-740-6402
_publ_section_title
;
 Efficient Dipyrrin-Centered Phosphorescence at Room Temperature from
 Bis-Cyclometalated Iridium(III) Dipyrrinato Complexes
;
_journal_name_full 'Inorganic Chemistry'
_journal_page_first 6077
_journal_page_last 6084
_journal_paper_doi 10.1021/ic100633w
_journal_volume 49
_journal_year 2010
_chemical_formula_moiety 'C35 H25 Ir N6 O4'
_chemical_formula_sum 'C35 H25 Ir N6 O4'
_chemical_formula_weight 785.81
_chemical_name_systematic
; 
 ? 
;
_space_group_IT_number 14
_symmetry_cell_setting monoclinic
_symmetry_space_group_name_Hall '-P 2ybc'
_symmetry_space_group_name_H-M 'P 1 21/c 1'
_atom_sites_solution_hydrogens geom
_atom_sites_solution_primary direct
_atom_sites_solution_secondary difmap
_audit_creation_method SHELXL-97
_cell_angle_alpha 90.00
_cell_angle_beta 107.259(2)
_cell_angle_gamma 90.00
_cell_formula_units_Z 4
_cell_length_a 10.5093(15)
_cell_length_b 26.688(4)
_cell_length_c 10.6929(15)
_cell_measurement_reflns_used 8271
_cell_measurement_temperature 143(2)
_cell_measurement_theta_max 27.3883
_cell_measurement_theta_min 2.1699
_cell_volume 2864.0(7)
_computing_cell_refinement 'Bruker SMART'
_computing_data_collection 'Bruker SMART'
_computing_data_reduction 'Bruker SAINT'
_computing_molecular_graphics 'Bruker SHELXTL'
_computing_publication_material 'Bruker SHELXTL'
_computing_structure_refinement 'SHELXL-97 (Sheldrick, 2008)'
_computing_structure_solution 'SHELXS-97 (Sheldrick, 2008)'
_diffrn_ambient_temperature 143(2)
_diffrn_measured_fraction_theta_full 0.996
_diffrn_measured_fraction_theta_max 0.970
_diffrn_measurement_device_type 'CCD area detector'
_diffrn_measurement_method 'omega scans'
_diffrn_radiation_monochromator graphite
_diffrn_radiation_source 'fine-focus sealed tube'
_diffrn_radiation_type MoK\a
_diffrn_radiation_wavelength 0.71073
_diffrn_reflns_av_R_equivalents 0.0578
_diffrn_reflns_av_sigmaI/netI 0.0744
_diffrn_reflns_limit_h_max 13
_diffrn_reflns_limit_h_min -10
_diffrn_reflns_limit_k_max 34
_diffrn_reflns_limit_k_min -33
_diffrn_reflns_limit_l_max 10
_diffrn_reflns_limit_l_min -13
_diffrn_reflns_number 16868
_diffrn_reflns_theta_full 26.37
_diffrn_reflns_theta_max 27.55
_diffrn_reflns_theta_min 1.53
_exptl_absorpt_coefficient_mu 4.716
_exptl_absorpt_correction_T_max 0.768
_exptl_absorpt_correction_T_min 0.628
_exptl_absorpt_correction_type multi-scan
_exptl_absorpt_process_details 'Bruker SADABS'
_exptl_crystal_colour red
_exptl_crystal_density_diffrn 1.822
_exptl_crystal_density_method 'not measured'
_exptl_crystal_description plate
_exptl_crystal_F_000 1544
_exptl_crystal_size_max 0.085
_exptl_crystal_size_mid 0.077
_exptl_crystal_size_min 0.057
_refine_diff_density_max 1.848
_refine_diff_density_min -1.136
_refine_diff_density_rms 0.173
_refine_ls_extinction_method none
_refine_ls_goodness_of_fit_ref 1.231
_refine_ls_hydrogen_treatment constr
_refine_ls_matrix_type full
_refine_ls_number_parameters 415
_refine_ls_number_reflns 6418
_refine_ls_number_restraints 12
_refine_ls_restrained_S_all 1.233
_refine_ls_R_factor_all 0.0632
_refine_ls_R_factor_gt 0.0404
_refine_ls_shift/su_max 0.001
_refine_ls_shift/su_mean 0.000
_refine_ls_structure_factor_coef Fsqd
_refine_ls_weighting_details 'calc w=1/[\s^2^(Fo^2^)+(0.0000P)^2^+0.0000P] where P=(Fo^2^+2Fc^2^)/3'
_refine_ls_weighting_scheme calc
_refine_ls_wR_factor_gt 0.0789
_refine_ls_wR_factor_ref 0.0843
_reflns_number_gt 4649
_reflns_number_total 6418
_reflns_threshold_expression >2sigma(I)
_cod_data_source_file ic100633w_si_002_1.cif
_cod_data_source_block kh01
_cod_depositor_comments
;
The following automatic conversions were performed:

'_symmetry_cell_setting' value 'Monoclinic' changed to 'monoclinic'
according to the built-in table from CIF Core dictionary named
'cif_core.dic' version 2.4.1 from 2010-06-29.

Automatic conversion script
Id: cif_fix_values 1646 2011-03-28 12:23:43Z adriana 
;
_cod_original_cell_volume 2864.1(7)
_cod_original_sg_symbol_Hall -P2ybc
_cod_database_code 4315937

loop_
_symmetry_equiv_pos_as_xyz
'x, y, z'
'-x, y+1/2, -z+1/2'
'-x, -y, -z'
'x, -y-1/2, z-1/2'

loop_
_atom_site_label
_atom_site_type_symbol
_atom_site_fract_x
_atom_site_fract_y
_atom_site_fract_z
_atom_site_U_iso_or_equiv
_atom_site_adp_type
_atom_site_occupancy
_atom_site_symmetry_multiplicity
_atom_site_calc_flag
_atom_site_refinement_flags
_atom_site_disorder_assembly
_atom_site_disorder_group
Ir1 Ir 0.78541(2) 0.144261(8) 0.93866(2) 0.03196(8) Uani 1 1 d . . .
N1 N 0.9048(4) 0.12694(17) 1.1313(4) 0.0346(11) Uani 1 1 d . . .
N2 N 0.6200(4) 0.13100(15) 1.0065(4) 0.0297(10) Uani 1 1 d . . .
N3 N 0.7968(4) 0.07108(17) 0.8928(4) 0.0356(11) Uani 1 1 d . . .
N4 N 0.9015(5) 0.06005(19) 0.8459(4) 0.0422(12) Uani 1 1 d . . .
N5 N 0.7911(4) 0.21892(16) 0.9680(4) 0.0332(11) Uani 1 1 d . . .
N6 N 0.7300(4) 0.24706(17) 0.8596(5) 0.0348(11) Uani 1 1 d . . .
O1 O 1.2233(5) 0.14669(18) 0.6649(6) 0.0779(16) Uani 1 1 d . . .
O2 O 1.1776(4) 0.22223(17) 0.7468(5) 0.0617(13) Uani 1 1 d . . .
O3 O 0.4405(4) 0.22918(16) 0.4092(4) 0.0628(13) Uani 1 1 d . . .
O4 O 0.4483(4) 0.14229(15) 0.4249(4) 0.0521(12) Uani 1 1 d . . .
C1 C 1.0341(6) 0.1360(2) 1.1831(6) 0.0412(15) Uani 1 1 d . . .
H1 H 1.0864 0.1552 1.1419 0.049 Uiso 1 1 calc R . .
C2 C 1.0833(6) 0.1134(2) 1.3071(6) 0.0475(16) Uani 1 1 d . . .
H2 H 1.1719 0.1153 1.3638 0.057 Uiso 1 1 calc R . .
C3 C 0.9791(6) 0.0880(2) 1.3305(6) 0.0443(16) Uani 1 1 d . . .
H3 H 0.9820 0.0686 1.4058 0.053 Uiso 1 1 calc R . .
C4 C 0.8657(5) 0.0963(2) 1.2201(6) 0.0371(14) Uani 1 1 d . . .
C5 C 0.7337(5) 0.08234(19) 1.2074(5) 0.0348(13) Uani 1 1 d . . .
C6 C 0.7102(5) 0.0449(2) 1.3020(6) 0.0386(14) Uani 1 1 d . . .
C7 C 0.7251(7) 0.0564(3) 1.4326(6) 0.0575(18) Uani 1 1 d . . .
H7 H 0.7546 0.0888 1.4649 0.069 Uiso 1 1 calc R . .
C8 C 0.6974(7) 0.0212(3) 1.5163(7) 0.064(2) Uani 1 1 d . . .
H8 H 0.7068 0.0295 1.6050 0.077 Uiso 1 1 calc R . .
C9 C 0.6564(7) -0.0256(3) 1.4696(8) 0.064(2) Uani 1 1 d . . .
H9 H 0.6379 -0.0499 1.5268 0.076 Uiso 1 1 calc R . .
C10 C 0.6415(7) -0.0383(2) 1.3406(8) 0.061(2) Uani 1 1 d . . .
H10 H 0.6149 -0.0712 1.3100 0.073 Uiso 1 1 calc R . .
C11 C 0.6657(6) -0.0026(2) 1.2565(7) 0.0505(17) Uani 1 1 d . . .
H11 H 0.6517 -0.0106 1.1669 0.061 Uiso 1 1 calc R . .
C12 C 0.6191(5) 0.1000(2) 1.1122(5) 0.0363(14) Uani 1 1 d . . .
C13 C 0.4863(6) 0.0928(2) 1.1132(6) 0.0406(15) Uani 1 1 d . . .
H13 H 0.4577 0.0733 1.1741 0.049 Uiso 1 1 calc R . .
C14 C 0.4067(6) 0.1192(2) 1.0100(6) 0.0437(15) Uani 1 1 d . . .
H14 H 0.3123 0.1216 0.9851 0.052 Uiso 1 1 calc R . .
C15 C 0.4925(6) 0.1420(2) 0.9481(6) 0.0383(14) Uani 1 1 d . . .
H15 H 0.4629 0.1630 0.8732 0.046 Uiso 1 1 calc R . .
C16 C 0.7411(6) 0.0275(2) 0.9075(6) 0.0438(15) Uani 1 1 d . . .
H16 H 0.6653 0.0238 0.9378 0.053 Uiso 1 1 calc R . .
C17 C 0.8096(7) -0.0111(2) 0.8722(6) 0.0492(17) Uani 1 1 d . . .
H17 H 0.7901 -0.0458 0.8739 0.059 Uiso 1 1 calc R . .
C18 C 0.9103(6) 0.0095(2) 0.8345(6) 0.0519(17) Uani 1 1 d . . .
H18 H 0.9749 -0.0080 0.8056 0.062 Uiso 1 1 calc R . .
C19 C 0.9764(5) 0.1014(2) 0.8208(6) 0.0432(15) Uani 1 1 d . . .
C20 C 1.0707(6) 0.0958(3) 0.7500(6) 0.0499(17) Uani 1 1 d . . .
H20 H 1.0911 0.0644 0.7185 0.060 Uiso 1 1 calc R . .
C21 C 1.1291(6) 0.1397(3) 0.7317(7) 0.056(2) Uani 1 1 d . . .
C22 C 1.2332(8) 0.2009(3) 0.6520(9) 0.083(2) Uani 1 1 d U . .
H22A H 1.3274 0.2112 0.6696 0.099 Uiso 1 1 calc R . .
H22B H 1.1827 0.2119 0.5626 0.099 Uiso 1 1 calc R . .
C23 C 1.1028(7) 0.1851(3) 0.7787(7) 0.0567(19) Uani 1 1 d . . .
C24 C 1.0156(5) 0.1927(3) 0.8464(5) 0.0535(19) Uani 1 1 d . . .
H24 H 1.0018 0.2247 0.8788 0.064 Uiso 1 1 calc R . .
C25 C 0.9420(5) 0.1473(2) 0.8670(5) 0.0353(14) Uani 1 1 d . . .
C26 C 0.8578(5) 0.2515(2) 1.0571(6) 0.0352(13) Uani 1 1 d . . .
H26 H 0.9101 0.2426 1.1429 0.042 Uiso 1 1 calc R . .
C27 C 0.8418(5) 0.2996(2) 1.0098(6) 0.0436(15) Uani 1 1 d . . .
H27 H 0.8790 0.3293 1.0549 0.052 Uiso 1 1 calc R . .
C28 C 0.7601(5) 0.2956(2) 0.8828(6) 0.0409(15) Uani 1 1 d . . .
H28 H 0.7306 0.3224 0.8226 0.049 Uiso 1 1 calc R . .
C29 C 0.6552(5) 0.2193(2) 0.7472(5) 0.0352(14) Uani 1 1 d . . .
C30 C 0.5814(5) 0.2450(2) 0.6356(6) 0.0366(14) Uani 1 1 d . . .
H30 H 0.5760 0.2805 0.6316 0.044 Uiso 1 1 calc R . .
C31 C 0.5171(5) 0.2149(2) 0.5325(6) 0.0411(15) Uani 1 1 d . . .
C32 C 0.3987(7) 0.1838(3) 0.3397(8) 0.072(2) Uani 1 1 d U . .
H32A H 0.4331 0.1821 0.2630 0.087 Uiso 1 1 calc R . .
H32B H 0.3002 0.1825 0.3077 0.087 Uiso 1 1 calc R . .
C33 C 0.5230(6) 0.1634(2) 0.5415(6) 0.0405(15) Uani 1 1 d . . .
C34 C 0.5962(5) 0.1391(2) 0.6508(5) 0.0416(15) Uani 1 1 d . . .
H34 H 0.5988 0.1036 0.6531 0.050 Uiso 1 1 calc R . .
C35 C 0.6682(5) 0.1672(2) 0.7609(5) 0.0320(13) Uani 1 1 d . . .

loop_
_atom_site_aniso_label
_atom_site_aniso_U_11
_atom_site_aniso_U_22
_atom_site_aniso_U_33
_atom_site_aniso_U_23
_atom_site_aniso_U_13
_atom_site_aniso_U_12
Ir1 0.03077(13) 0.03148(14) 0.03128(13) 0.00022(11) 0.00560(9) -0.00068(11)
N1 0.037(3) 0.031(3) 0.034(3) -0.002(2) 0.007(2) 0.001(2)
N2 0.030(3) 0.030(3) 0.026(2) -0.001(2) 0.004(2) 0.0034(19)
N3 0.033(3) 0.033(3) 0.038(3) -0.001(2) 0.008(2) 0.001(2)
N4 0.041(3) 0.042(3) 0.039(3) -0.003(2) 0.004(2) 0.009(2)
N5 0.031(3) 0.030(3) 0.038(3) -0.004(2) 0.011(2) -0.002(2)
N6 0.035(3) 0.029(3) 0.040(3) 0.003(2) 0.012(2) 0.002(2)
O1 0.062(3) 0.080(4) 0.094(4) -0.007(3) 0.026(3) 0.003(3)
O2 0.042(3) 0.076(3) 0.074(3) -0.004(3) 0.028(2) -0.014(2)
O3 0.064(3) 0.060(3) 0.048(3) 0.007(3) -0.008(2) -0.004(2)
O4 0.049(3) 0.053(3) 0.042(3) 0.003(2) -0.006(2) -0.010(2)
C1 0.036(3) 0.040(4) 0.040(4) 0.006(3) 0.000(3) -0.005(3)
C2 0.038(4) 0.048(4) 0.048(4) 0.005(3) -0.001(3) 0.002(3)
C3 0.046(4) 0.039(4) 0.043(4) 0.001(3) 0.005(3) 0.009(3)
C4 0.037(3) 0.033(3) 0.037(4) 0.002(3) 0.004(3) 0.006(3)
C5 0.043(3) 0.028(3) 0.031(3) -0.002(3) 0.008(3) -0.001(3)
C6 0.044(4) 0.029(3) 0.043(4) 0.004(3) 0.013(3) 0.003(3)
C7 0.077(5) 0.051(4) 0.041(4) 0.003(3) 0.011(4) -0.009(4)
C8 0.076(5) 0.068(5) 0.045(4) 0.016(4) 0.014(4) -0.001(4)
C9 0.070(5) 0.051(5) 0.074(6) 0.034(4) 0.028(4) 0.014(4)
C10 0.072(5) 0.030(4) 0.087(6) 0.011(4) 0.034(4) 0.001(3)
C11 0.061(4) 0.039(4) 0.057(4) 0.002(3) 0.025(4) 0.012(3)
C12 0.038(3) 0.033(3) 0.034(3) 0.003(3) 0.006(3) -0.002(3)
C13 0.041(4) 0.043(4) 0.038(4) 0.008(3) 0.013(3) -0.003(3)
C14 0.035(3) 0.053(4) 0.044(4) 0.005(3) 0.014(3) 0.000(3)
C15 0.042(3) 0.039(4) 0.032(3) -0.001(3) 0.007(3) 0.002(3)
C16 0.052(4) 0.036(4) 0.039(4) -0.002(3) 0.007(3) -0.005(3)
C17 0.064(4) 0.032(4) 0.044(4) -0.002(3) 0.004(3) -0.003(3)
C18 0.052(4) 0.043(4) 0.053(4) -0.011(3) 0.004(3) 0.012(3)
C19 0.030(3) 0.055(4) 0.040(4) 0.000(3) 0.003(3) 0.000(3)
C20 0.039(4) 0.059(5) 0.047(4) -0.003(3) 0.006(3) 0.015(3)
C21 0.019(3) 0.097(6) 0.051(4) 0.023(4) 0.009(3) -0.003(4)
C22 0.080(4) 0.079(4) 0.090(4) 0.011(4) 0.028(4) 0.001(4)
C23 0.047(4) 0.061(5) 0.054(5) 0.000(4) 0.003(4) -0.005(4)
C24 0.021(3) 0.113(6) 0.030(3) 0.018(4) 0.013(3) 0.012(3)
C25 0.027(3) 0.041(4) 0.031(3) -0.004(3) 0.000(2) 0.004(3)
C26 0.035(3) 0.037(4) 0.032(3) -0.003(3) 0.007(3) -0.006(3)
C27 0.039(3) 0.037(4) 0.053(4) -0.003(3) 0.011(3) -0.002(3)
C28 0.045(4) 0.025(3) 0.050(4) 0.002(3) 0.010(3) 0.000(3)
C29 0.025(3) 0.044(4) 0.035(3) 0.003(3) 0.007(3) -0.002(3)
C30 0.032(3) 0.032(3) 0.043(4) 0.007(3) 0.008(3) 0.001(3)
C31 0.031(3) 0.058(4) 0.030(3) 0.008(3) 0.003(3) -0.003(3)
C32 0.072(4) 0.064(4) 0.068(4) 0.004(3) 0.002(3) -0.015(3)
C33 0.035(3) 0.048(4) 0.037(4) 0.001(3) 0.010(3) -0.014(3)
C34 0.034(3) 0.053(4) 0.035(3) 0.008(3) 0.006(3) -0.006(3)
C35 0.030(3) 0.035(3) 0.032(3) 0.002(3) 0.010(3) -0.001(3)

loop_
_atom_type_symbol
_atom_type_description
_atom_type_scat_dispersion_real
_atom_type_scat_dispersion_imag
_atom_type_scat_source
C C 0.0033 0.0016 'International Tables Vol C Tables 4.2.6.8 and 6.1.1.4'
H H 0.0000 0.0000 'International Tables Vol C Tables 4.2.6.8 and 6.1.1.4'
N N 0.0061 0.0033 'International Tables Vol C Tables 4.2.6.8 and 6.1.1.4'
O O 0.0106 0.0060 'International Tables Vol C Tables 4.2.6.8 and 6.1.1.4'
Ir Ir -1.4442 7.9887 'International Tables Vol C Tables 4.2.6.8 and 6.1.1.4'

loop_
_geom_angle_atom_site_label_1
_geom_angle_atom_site_label_2
_geom_angle_atom_site_label_3
_geom_angle
_geom_angle_site_symmetry_1
_geom_angle_site_symmetry_3
_geom_angle_publ_flag
C25 Ir1 N5 91.7(2) . . ?
C25 Ir1 N3 80.4(2) . . ?
N5 Ir1 N3 171.77(17) . . ?
C25 Ir1 C35 88.2(2) . . ?
N5 Ir1 C35 80.2(2) . . ?
N3 Ir1 C35 97.3(2) . . ?
C25 Ir1 N2 172.4(2) . . ?
N5 Ir1 N2 95.86(16) . . ?
N3 Ir1 N2 92.05(17) . . ?
C35 Ir1 N2 92.27(18) . . ?
C25 Ir1 N1 93.6(2) . . ?
N5 Ir1 N1 94.74(17) . . ?
N3 Ir1 N1 87.97(17) . . ?
C35 Ir1 N1 174.62(19) . . ?
N2 Ir1 N1 86.55(17) . . ?
C1 N1 C4 107.0(5) . . ?
C1 N1 Ir1 127.1(4) . . ?
C4 N1 Ir1 125.2(4) . . ?
C15 N2 C12 105.2(4) . . ?
C15 N2 Ir1 128.4(4) . . ?
C12 N2 Ir1 125.5(3) . . ?
C16 N3 N4 106.6(5) . . ?
C16 N3 Ir1 138.8(4) . . ?
N4 N3 Ir1 114.1(4) . . ?
C18 N4 N3 109.2(5) . . ?
C18 N4 C19 134.0(5) . . ?
N3 N4 C19 116.7(5) . . ?
C26 N5 N6 105.3(4) . . ?
C26 N5 Ir1 138.1(4) . . ?
N6 N5 Ir1 115.2(3) . . ?
C28 N6 N5 110.4(5) . . ?
C28 N6 C29 134.1(5) . . ?
N5 N6 C29 115.4(4) . . ?
C21 O1 C22 105.2(6) . . ?
C23 O2 C22 105.9(5) . . ?
C31 O3 C32 105.5(5) . . ?
C33 O4 C32 105.1(5) . . ?
N1 C1 C2 111.1(5) . . ?
N1 C1 H1 124.5 . . ?
C2 C1 H1 124.5 . . ?
C3 C2 C1 107.0(5) . . ?
C3 C2 H2 126.5 . . ?
C1 C2 H2 126.5 . . ?
C2 C3 C4 106.7(5) . . ?
C2 C3 H3 126.6 . . ?
C4 C3 H3 126.6 . . ?
N1 C4 C5 124.7(5) . . ?
N1 C4 C3 108.1(5) . . ?
C5 C4 C3 126.7(6) . . ?
C4 C5 C12 126.2(5) . . ?
C4 C5 C6 118.0(5) . . ?
C12 C5 C6 115.8(5) . . ?
C11 C6 C7 118.5(6) . . ?
C11 C6 C5 118.6(6) . . ?
C7 C6 C5 122.8(5) . . ?
C8 C7 C6 121.1(6) . . ?
C8 C7 H7 119.4 . . ?
C6 C7 H7 119.4 . . ?
C9 C8 C7 119.1(7) . . ?
C9 C8 H8 120.4 . . ?
C7 C8 H8 120.4 . . ?
C8 C9 C10 121.2(7) . . ?
C8 C9 H9 119.4 . . ?
C10 C9 H9 119.4 . . ?
C9 C10 C11 119.5(6) . . ?
C9 C10 H10 120.3 . . ?
C11 C10 H10 120.3 . . ?
C10 C11 C6 120.5(6) . . ?
C10 C11 H11 119.7 . . ?
C6 C11 H11 119.7 . . ?
N2 C12 C5 124.8(5) . . ?
N2 C12 C13 109.1(5) . . ?
C5 C12 C13 125.8(5) . . ?
C14 C13 C12 107.2(5) . . ?
C14 C13 H13 126.4 . . ?
C12 C13 H13 126.4 . . ?
C13 C14 C15 106.2(5) . . ?
C13 C14 H14 126.9 . . ?
C15 C14 H14 126.9 . . ?
N2 C15 C14 112.3(5) . . ?
N2 C15 H15 123.8 . . ?
C14 C15 H15 123.8 . . ?
N3 C16 C17 109.8(6) . . ?
N3 C16 H16 125.1 . . ?
C17 C16 H16 125.1 . . ?
C18 C17 C16 107.2(6) . . ?
C18 C17 H17 126.4 . . ?
C16 C17 H17 126.4 . . ?
C17 C18 N4 107.3(6) . . ?
C17 C18 H18 126.4 . . ?
N4 C18 H18 126.4 . . ?
C25 C19 C20 124.8(6) . . ?
C25 C19 N4 113.3(5) . . ?
C20 C19 N4 121.9(6) . . ?
C21 C20 C19 113.6(6) . . ?
C21 C20 H20 123.2 . . ?
C19 C20 H20 123.2 . . ?
C20 C21 C23 123.9(6) . . ?
C20 C21 O1 127.4(7) . . ?
C23 C21 O1 108.7(7) . . ?
O2 C22 O1 105.8(6) . . ?
O2 C22 H22A 110.6 . . ?
O1 C22 H22A 110.6 . . ?
O2 C22 H22B 110.6 . . ?
O1 C22 H22B 110.6 . . ?
H22A C22 H22B 108.7 . . ?
C24 C23 O2 124.1(7) . . ?
C24 C23 C21 125.2(7) . . ?
O2 C23 C21 110.8(6) . . ?
C23 C24 C25 115.2(7) . . ?
C23 C24 H24 122.4 . . ?
C25 C24 H24 122.4 . . ?
C19 C25 C24 117.2(5) . . ?
C19 C25 Ir1 115.0(4) . . ?
C24 C25 Ir1 127.6(4) . . ?
N5 C26 C27 111.6(5) . . ?
N5 C26 H26 124.2 . . ?
C27 C26 H26 124.2 . . ?
C26 C27 C28 105.2(5) . . ?
C26 C27 H27 127.4 . . ?
C28 C27 H27 127.4 . . ?
N6 C28 C27 107.6(5) . . ?
N6 C28 H28 126.2 . . ?
C27 C28 H28 126.2 . . ?
C30 C29 C35 126.2(5) . . ?
C30 C29 N6 119.4(5) . . ?
C35 C29 N6 114.4(5) . . ?
C31 C30 C29 114.6(5) . . ?
C31 C30 H30 122.7 . . ?
C29 C30 H30 122.7 . . ?
C30 C31 C33 121.8(5) . . ?
C30 C31 O3 128.1(6) . . ?
C33 C31 O3 110.1(5) . . ?
O3 C32 O4 109.2(6) . . ?
O3 C32 H32A 109.8 . . ?
O4 C32 H32A 109.8 . . ?
O3 C32 H32B 109.8 . . ?
O4 C32 H32B 109.8 . . ?
H32A C32 H32B 108.3 . . ?
C34 C33 C31 122.6(6) . . ?
C34 C33 O4 127.4(6) . . ?
C31 C33 O4 110.0(5) . . ?
C33 C34 C35 119.4(6) . . ?
C33 C34 H34 120.3 . . ?
C35 C34 H34 120.3 . . ?
C29 C35 C34 115.3(5) . . ?
C29 C35 Ir1 114.3(4) . . ?
C34 C35 Ir1 130.4(4) . . ?

loop_
_geom_bond_atom_site_label_1
_geom_bond_atom_site_label_2
_geom_bond_distance
_geom_bond_site_symmetry_2
_geom_bond_publ_flag
Ir1 C25 2.013(6) . ?
Ir1 N5 2.015(4) . ?
Ir1 N3 2.026(5) . ?
Ir1 C35 2.028(5) . ?
Ir1 N2 2.103(4) . ?
Ir1 N1 2.121(5) . ?
N1 C1 1.328(7) . ?
N1 C4 1.403(7) . ?
N2 C15 1.333(6) . ?
N2 C12 1.404(6) . ?
N3 C16 1.332(7) . ?
N3 N4 1.369(6) . ?
N4 C18 1.359(7) . ?
N4 C19 1.427(7) . ?
N5 C26 1.325(6) . ?
N5 N6 1.370(6) . ?
N6 C28 1.339(6) . ?
N6 C29 1.432(7) . ?
O1 C21 1.394(7) . ?
O1 C22 1.461(8) . ?
O2 C23 1.370(7) . ?
O2 C22 1.429(8) . ?
O3 C31 1.379(6) . ?
O3 C32 1.422(7) . ?
O4 C33 1.381(7) . ?
O4 C32 1.430(7) . ?
C1 C2 1.408(8) . ?
C1 H1 0.9500 . ?
C2 C3 1.373(8) . ?
C2 H2 0.9500 . ?
C3 C4 1.425(7) . ?
C3 H3 0.9500 . ?
C4 C5 1.404(7) . ?
C5 C12 1.407(7) . ?
C5 C6 1.493(7) . ?
C6 C11 1.388(8) . ?
C6 C7 1.392(8) . ?
C7 C8 1.386(8) . ?
C7 H7 0.9500 . ?
C8 C9 1.367(9) . ?
C8 H8 0.9500 . ?
C9 C10 1.383(9) . ?
C9 H9 0.9500 . ?
C10 C11 1.385(8) . ?
C10 H10 0.9500 . ?
C11 H11 0.9500 . ?
C12 C13 1.411(7) . ?
C13 C14 1.365(7) . ?
C13 H13 0.9500 . ?
C14 C15 1.406(7) . ?
C14 H14 0.9500 . ?
C15 H15 0.9500 . ?
C16 C17 1.374(8) . ?
C16 H16 0.9500 . ?
C17 C18 1.356(8) . ?
C17 H17 0.9500 . ?
C18 H18 0.9500 . ?
C19 C25 1.407(7) . ?
C19 C20 1.423(8) . ?
C20 C21 1.363(9) . ?
C20 H20 0.9500 . ?
C21 C23 1.371(9) . ?
C22 H22A 0.9900 . ?
C22 H22B 0.9900 . ?
C23 C24 1.340(8) . ?
C24 C25 1.488(8) . ?
C24 H24 0.9500 . ?
C26 C27 1.374(7) . ?
C26 H26 0.9500 . ?
C27 C28 1.379(8) . ?
C27 H27 0.9500 . ?
C28 H28 0.9500 . ?
C29 C30 1.395(7) . ?
C29 C35 1.400(7) . ?
C30 C31 1.369(8) . ?
C30 H30 0.9500 . ?
C31 C33 1.378(8) . ?
C32 H32A 0.9900 . ?
C32 H32B 0.9900 . ?
C33 C34 1.358(8) . ?
C34 C35 1.411(7) . ?
C34 H34 0.9500 . ?
